data_2023511
loop_
_publ_author_name
'Wen, Yuewei'
'Thamattoor, Dasan M.'

_publ_section_title
;
 Synthesis and structure of
 1&#x2032;,4&#x2032;-diphenyl-1a,1&#x2032;,4&#x2032;,4&#x2032;&#x2032;,5&#x2032;&#x2032;,9b-hexahydro-2&#x2032;&#x2032;H-dispiro[cyclopropa[l]phenanthrene-1,2&#x2032;-[1,4]epoxynaphthalene-3&#x2032;,3&#x2032;&#x2032;-thiophene]
;
_journal_coeditor_code HB8140
_journal_issue 6
_journal_name_full 'Acta Crystallographica Section E Crystallographic Communications'
_journal_paper_doi 10.1107/S2056989025004104
_journal_volume 81
_journal_year 2025
_chemical_formula_iupac 'C39 H30 O S'
_chemical_formula_moiety 'C39 H30 O S'
_chemical_formula_sum 'C39 H30 O S'
_chemical_formula_weight 546.69
_chemical_name_systematic
1',4'-Diphenyl-1a,1',4',4'',5'',9b-hexahydro-2''<i>H</i>-dispiro[cyclopropa[l]phenanthrene-1,2'-[1,4]epoxynaphthalene-3',3''-thiophene]
_space_group_crystal_system monoclinic
_space_group_IT_number 14
_space_group_name_Hall '-P 2yn'
_space_group_name_H-M_alt 'P 1 21/n 1'
_atom_sites_solution_hydrogens geom
_atom_sites_solution_primary dual
_audit_creation_method
;
Olex2 1.5
(compiled 2025.04.05 svn.rf049d14d for OlexSys, GUI svn.r7205)
;
_cell_angle_alpha 90
_cell_angle_beta 98.121(12)
_cell_angle_gamma 90
_cell_formula_units_Z 4
_cell_length_a 10.2352(14)
_cell_length_b 14.3939(14)
_cell_length_c 19.120(3)
_cell_measurement_reflns_used 9835
_cell_measurement_temperature 173
_cell_measurement_theta_max 26.37
_cell_measurement_theta_min 2.57
_cell_volume 2788.6(6)
_computing_cell_refinement
;
SAINT-Plus V8.40B (Bruker, 2021)
;
_computing_data_collection
;
APEX4 Ver. 2021.10-0 (Bruker, 2021)
;
_computing_data_reduction
;
SAINT-Plus V8.40B (Bruker, 2021)
;
_computing_molecular_graphics
;
Olex2 1.5 (Dolomanov <i>et al.</i>,  2009)
;
_computing_publication_material
;
Olex2 1.5 (Dolomanov <i>et al.</i>,  2009)
;
_computing_structure_refinement
;
<i>SHELXL</i> (Sheldrick, 2015b)
;
_computing_structure_solution
;
<i>SHELXT</i> (Sheldrick, 2015a)
;
_diffrn_ambient_temperature 173
_diffrn_detector 'Charge-integrating Pixel Array (CPA) area detector'
_diffrn_detector_area_resol_mean 7.9
_diffrn_measured_fraction_theta_full 0.998
_diffrn_measured_fraction_theta_max 0.997
_diffrn_measurement_device 'three-circle diffractometer'
_diffrn_measurement_device_type 'Bruker D8 QUEST ECO diffractometer'
_diffrn_measurement_method '\w and \f scans'
_diffrn_radiation_monochromator 'curved graphite'
_diffrn_radiation_probe x-ray
_diffrn_radiation_type 'Mo K\a'
_diffrn_radiation_wavelength 0.71073
_diffrn_reflns_av_R_equivalents 0.0348
_diffrn_reflns_av_unetI/netI 0.0263
_diffrn_reflns_limit_h_max 11
_diffrn_reflns_limit_h_min -12
_diffrn_reflns_limit_k_max 17
_diffrn_reflns_limit_k_min -18
_diffrn_reflns_limit_l_max 23
_diffrn_reflns_limit_l_min -23
_diffrn_reflns_number 34580
_diffrn_reflns_theta_full 25.242
_diffrn_reflns_theta_max 26.394
_diffrn_reflns_theta_min 2.795
_diffrn_source 'sealed X-ray tube'
_diffrn_source_current 20.0
_diffrn_source_power 1.0
_diffrn_source_voltage 50.0
_diffrn_standards_number 0
_exptl_absorpt_coefficient_mu 0.148
_exptl_absorpt_correction_T_max 0.7454
_exptl_absorpt_correction_T_min 0.6997
_exptl_absorpt_correction_type multi-scan
_exptl_absorpt_process_details
;
(SADABS; Krause <i>et al.</i>,  2015)
;
_exptl_crystal_colour 'clear colourless'
_exptl_crystal_density_diffrn 1.302
_exptl_crystal_density_method 'not measured'
_exptl_crystal_description prism
_exptl_crystal_F_000 1152
_exptl_crystal_size_max 0.21
_exptl_crystal_size_mid 0.15
_exptl_crystal_size_min 0.10
_refine_diff_density_max 0.510
_refine_diff_density_min -0.706
_refine_ls_extinction_method none
_refine_ls_goodness_of_fit_ref 1.039
_refine_ls_hydrogen_treatment constr
_refine_ls_matrix_type full
_refine_ls_number_parameters 370
_refine_ls_number_reflns 5692
_refine_ls_number_restraints 0
_refine_ls_restrained_S_all 1.039
_refine_ls_R_factor_all 0.0669
_refine_ls_R_factor_gt 0.0482
_refine_ls_shift/su_max 0.000
_refine_ls_shift/su_mean 0.000
_refine_ls_structure_factor_coef Fsqd
_refine_ls_weighting_details 'w=1/[\s^2^(Fo^2^)+(0.0449P)^2^+1.7735P] where P=(Fo^2^+2Fc^2^)/3'
_refine_ls_weighting_scheme calc
_refine_ls_wR_factor_gt 0.1067
_refine_ls_wR_factor_ref 0.1169
_reflns_number_gt 4424
_reflns_number_total 5692
_reflns_threshold_expression 'I > 2\s(I)'
_cod_data_source_file hb8140.cif
_cod_data_source_block I
_cod_database_code 2023511
_shelx_space_group_comment
;
The symmetry employed for this shelxl refinement is uniquely defined
by the following loop, which should always be used as a source of
symmetry information in preference to the above space-group names.
They are only intended as comments.
;
_shelx_estimated_absorpt_t_min 0.970
_shelx_estimated_absorpt_t_max 0.985

loop_
_space_group_symop_operation_xyz
'x, y, z'
'-x+1/2, y+1/2, -z+1/2'
'-x, -y, -z'
'x-1/2, -y-1/2, z-1/2'

loop_
_atom_site_type_symbol
_atom_site_label
_atom_site_fract_x
_atom_site_fract_y
_atom_site_fract_z
_atom_site_U_iso_or_equiv
_atom_site_adp_type
_atom_site_calc_flag
_atom_site_occupancy
_atom_site_disorder_assembly
_atom_site_disorder_group
S S1 0.50970(8) 0.41369(5) 0.15667(4) 0.0686(2) Uani d 1 . .
O O1 0.44774(11) 0.32159(8) 0.39494(6) 0.0243(3) Uani d 1 . .
C C1 0.21870(16) 0.21536(12) 0.27250(8) 0.0242(4) Uani d 1 . .
H H1 0.172212 0.194188 0.312277 0.029 Uiso calc 1 . .
C C2 0.13212(16) 0.25996(12) 0.21334(9) 0.0252(4) Uani d 1 . .
C C3 0.02796(18) 0.31451(13) 0.22878(10) 0.0323(4) Uani d 1 . .
H H3 0.012505 0.319988 0.276449 0.039 Uiso calc 1 . .
C C4 -0.05379(19) 0.36102(14) 0.17650(11) 0.0380(5) Uani d 1 . .
H H4 -0.125098 0.397612 0.187890 0.046 Uiso calc 1 . .
C C5 -0.0298(2) 0.35332(14) 0.10711(11) 0.0398(5) Uani d 1 . .
H H5 -0.083540 0.386277 0.070746 0.048 Uiso calc 1 . .
C C6 0.0713(2) 0.29818(14) 0.09073(10) 0.0362(5) Uani d 1 . .
H H6 0.086403 0.293921 0.042933 0.043 Uiso calc 1 . .
C C7 0.15291(18) 0.24800(13) 0.14271(9) 0.0288(4) Uani d 1 . .
C C8 0.24977(18) 0.17904(14) 0.12482(9) 0.0313(4) Uani d 1 . .
C C9 0.2579(2) 0.15425(18) 0.05462(10) 0.0469(6) Uani d 1 . .
H H9 0.206655 0.187384 0.017452 0.056 Uiso calc 1 . .
C C10 0.3381(2) 0.0833(2) 0.03820(12) 0.0576(7) Uani d 1 . .
H H10 0.342044 0.068378 -0.009858 0.069 Uiso calc 1 . .
C C11 0.4130(2) 0.03367(18) 0.09116(12) 0.0529(6) Uani d 1 . .
H H11 0.467554 -0.015965 0.079862 0.064 Uiso calc 1 . .
C C12 0.4078(2) 0.05710(15) 0.16109(11) 0.0389(5) Uani d 1 . .
H H12 0.458939 0.022875 0.197677 0.047 Uiso calc 1 . .
C C13 0.32889(17) 0.12991(13) 0.17858(9) 0.0286(4) Uani d 1 . .
C C14 0.32479(17) 0.14966(12) 0.25452(9) 0.0261(4) Uani d 1 . .
H H14 0.335878 0.093116 0.285180 0.031 Uiso calc 1 . .
C C15 0.36395(16) 0.23926(12) 0.29390(8) 0.0226(4) Uani d 1 . .
C C16 0.41919(17) 0.22644(12) 0.37444(8) 0.0258(4) Uani d 1 . .
C C17 0.55821(18) 0.18749(12) 0.37587(9) 0.0281(4) Uani d 1 . .
C C18 0.6166(2) 0.10124(14) 0.38863(10) 0.0412(5) Uani d 1 . .
H H18 0.567022 0.049790 0.401533 0.049 Uiso calc 1 . .
C C19 0.7495(2) 0.09164(16) 0.38213(12) 0.0504(6) Uani d 1 . .
H H19 0.790663 0.032781 0.390675 0.060 Uiso calc 1 . .
C C20 0.8226(2) 0.16548(16) 0.36359(11) 0.0469(5) Uani d 1 . .
H H20 0.913322 0.157079 0.359511 0.056 Uiso calc 1 . .
C C21 0.76479(19) 0.25235(15) 0.35078(10) 0.0357(4) Uani d 1 . .
H H21 0.814975 0.303723 0.338266 0.043 Uiso calc 1 . .
C C22 0.63206(17) 0.26214(12) 0.35671(9) 0.0263(4) Uani d 1 . .
C C23 0.53653(16) 0.34333(12) 0.34482(8) 0.0229(4) Uani d 1 . .
C C24 0.44049(16) 0.32564(11) 0.27199(8) 0.0223(3) Uani d 1 . .
C C25 0.35150(17) 0.41160(12) 0.25493(9) 0.0258(4) Uani d 1 . .
H H25A 0.266860 0.392578 0.226991 0.031 Uiso calc 1 . .
H H25B 0.332092 0.440339 0.299371 0.031 Uiso calc 1 . .
C C26 0.42069(19) 0.48164(13) 0.21327(10) 0.0342(4) Uani d 1 . .
H H26A 0.482016 0.520723 0.245453 0.041 Uiso calc 1 . .
H H26B 0.355581 0.522429 0.184948 0.041 Uiso calc 1 . .
C C27 0.51737(18) 0.30983(13) 0.20922(9) 0.0278(4) Uani d 1 . .
H H27A 0.478300 0.257214 0.180133 0.033 Uiso calc 1 . .
H H27B 0.610486 0.294498 0.226875 0.033 Uiso calc 1 . .
C C28 0.32541(19) 0.18490(14) 0.41952(9) 0.0328(4) Uani d 1 . .
C C29 0.24205(19) 0.24318(17) 0.45050(10) 0.0416(5) Uani d 1 . .
H H29 0.250992 0.308669 0.447239 0.050 Uiso calc 1 . .
C C30 0.1447(2) 0.2052(2) 0.48655(11) 0.0581(7) Uani d 1 . .
H H30 0.087799 0.244976 0.508024 0.070 Uiso calc 1 . .
C C31 0.1315(3) 0.1098(2) 0.49090(11) 0.0645(8) Uani d 1 . .
H H31 0.064266 0.084173 0.514600 0.077 Uiso calc 1 . .
C C32 0.2143(3) 0.0523(2) 0.46137(11) 0.0597(8) Uani d 1 . .
H H32 0.205633 -0.013121 0.465296 0.072 Uiso calc 1 . .
C C33 0.3107(2) 0.08884(16) 0.42580(10) 0.0445(5) Uani d 1 . .
H H33 0.367904 0.048205 0.405312 0.053 Uiso calc 1 . .
C C34 0.59274(17) 0.43911(12) 0.35865(9) 0.0251(4) Uani d 1 . .
C C35 0.69184(18) 0.47270(14) 0.32219(10) 0.0337(4) Uani d 1 . .
H H35 0.727457 0.433680 0.289538 0.040 Uiso calc 1 . .
C C36 0.7387(2) 0.56281(14) 0.33335(12) 0.0412(5) Uani d 1 . .
H H36 0.804790 0.585589 0.307545 0.049 Uiso calc 1 . .
C C37 0.6896(2) 0.61945(14) 0.38189(11) 0.0423(5) Uani d 1 . .
H H37 0.721962 0.680984 0.389631 0.051 Uiso calc 1 . .
C C38 0.5933(2) 0.58619(13) 0.41900(10) 0.0387(5) Uani d 1 . .
H H38 0.560281 0.624748 0.452835 0.046 Uiso calc 1 . .
C C39 0.54436(18) 0.49685(13) 0.40730(9) 0.0294(4) Uani d 1 . .
H H39 0.477228 0.474942 0.432741 0.035 Uiso calc 1 . .

loop_
_atom_site_aniso_label
_atom_site_aniso_U_11
_atom_site_aniso_U_22
_atom_site_aniso_U_33
_atom_site_aniso_U_12
_atom_site_aniso_U_13
_atom_site_aniso_U_23
S1 0.1024(6) 0.0599(4) 0.0558(4) 0.0274(4) 0.0535(4) 0.0297(3)
O1 0.0262(6) 0.0279(6) 0.0188(6) -0.0041(5) 0.0036(5) -0.0013(5)
C1 0.0240(9) 0.0310(9) 0.0173(8) -0.0051(7) 0.0017(6) 0.0003(7)
C2 0.0212(9) 0.0314(9) 0.0222(8) -0.0060(7) -0.0002(7) 0.0008(7)
C3 0.0264(10) 0.0399(11) 0.0299(9) -0.0049(8) 0.0017(7) -0.0017(8)
C4 0.0286(10) 0.0380(11) 0.0448(11) 0.0031(8) -0.0034(8) -0.0025(9)
C5 0.0429(12) 0.0343(11) 0.0363(11) 0.0006(9) -0.0148(9) 0.0028(8)
C6 0.0458(12) 0.0374(11) 0.0224(9) -0.0049(9) -0.0052(8) 0.0014(8)
C7 0.0276(9) 0.0350(10) 0.0222(8) -0.0067(8) -0.0016(7) -0.0003(7)
C8 0.0281(10) 0.0431(11) 0.0219(9) -0.0064(8) 0.0013(7) -0.0042(8)
C9 0.0367(12) 0.0783(17) 0.0249(10) 0.0049(11) 0.0016(8) -0.0067(10)
C10 0.0424(13) 0.099(2) 0.0315(11) 0.0078(13) 0.0049(10) -0.0235(12)
C11 0.0388(12) 0.0702(16) 0.0497(13) 0.0075(11) 0.0061(10) -0.0269(12)
C12 0.0314(10) 0.0435(12) 0.0402(11) 0.0000(9) 0.0002(8) -0.0095(9)
C13 0.0249(9) 0.0335(10) 0.0265(9) -0.0062(8) 0.0005(7) -0.0062(7)
C14 0.0265(9) 0.0279(9) 0.0225(8) -0.0042(7) -0.0010(7) 0.0011(7)
C15 0.0226(9) 0.0279(9) 0.0164(7) -0.0009(7) 0.0003(6) 0.0014(6)
C16 0.0301(9) 0.0269(9) 0.0189(8) -0.0043(7) -0.0013(7) 0.0012(7)
C17 0.0329(10) 0.0303(9) 0.0181(8) 0.0000(8) -0.0063(7) 0.0002(7)
C18 0.0516(13) 0.0327(11) 0.0358(11) 0.0027(10) -0.0065(9) 0.0055(8)
C19 0.0548(14) 0.0439(13) 0.0493(13) 0.0233(11) -0.0041(11) 0.0067(10)
C20 0.0349(12) 0.0567(14) 0.0470(12) 0.0172(10) -0.0018(9) 0.0027(11)
C21 0.0278(10) 0.0439(12) 0.0341(10) 0.0043(9) 0.0003(8) 0.0000(9)
C22 0.0271(9) 0.0298(9) 0.0200(8) 0.0011(7) -0.0034(7) -0.0014(7)
C23 0.0218(8) 0.0277(9) 0.0192(8) -0.0012(7) 0.0027(6) -0.0006(7)
C24 0.0216(8) 0.0262(9) 0.0188(8) -0.0010(7) 0.0020(6) 0.0002(6)
C25 0.0241(9) 0.0277(9) 0.0251(8) 0.0014(7) 0.0018(7) 0.0022(7)
C26 0.0351(11) 0.0319(10) 0.0354(10) 0.0029(8) 0.0040(8) 0.0098(8)
C27 0.0283(9) 0.0333(10) 0.0223(8) -0.0030(8) 0.0058(7) -0.0015(7)
C28 0.0349(10) 0.0461(11) 0.0152(8) -0.0134(9) -0.0041(7) 0.0043(8)
C29 0.0343(11) 0.0661(14) 0.0238(9) -0.0162(10) 0.0025(8) 0.0001(9)
C30 0.0406(13) 0.106(2) 0.0276(11) -0.0251(14) 0.0062(9) -0.0057(12)
C31 0.0600(16) 0.104(2) 0.0269(11) -0.0535(16) -0.0015(11) 0.0117(13)
C32 0.0750(18) 0.0756(17) 0.0241(11) -0.0432(15) -0.0077(11) 0.0115(11)
C33 0.0558(13) 0.0506(13) 0.0231(9) -0.0228(11) -0.0085(9) 0.0097(9)
C34 0.0227(9) 0.0278(9) 0.0231(8) -0.0003(7) -0.0023(7) 0.0006(7)
C35 0.0266(10) 0.0352(10) 0.0395(11) -0.0029(8) 0.0058(8) -0.0015(8)
C36 0.0313(11) 0.0396(12) 0.0517(12) -0.0095(9) 0.0025(9) 0.0079(10)
C37 0.0468(13) 0.0277(10) 0.0486(12) -0.0076(9) -0.0069(10) -0.0009(9)
C38 0.0498(13) 0.0300(10) 0.0338(10) 0.0017(9) -0.0024(9) -0.0047(8)
C39 0.0324(10) 0.0298(9) 0.0247(9) 0.0008(8) -0.0001(7) -0.0001(7)

loop_
_atom_type_symbol
_atom_type_description
_atom_type_scat_dispersion_real
_atom_type_scat_dispersion_imag
_atom_type_scat_source
C C 0.0033 0.0016 'International Tables Vol C Tables 4.2.6.8 and 6.1.1.4'
H H 0.0000 0.0000 'International Tables Vol C Tables 4.2.6.8 and 6.1.1.4'
O O 0.0106 0.0060 'International Tables Vol C Tables 4.2.6.8 and 6.1.1.4'
S S 0.1246 0.1234 'International Tables Vol C Tables 4.2.6.8 and 6.1.1.4'

loop_
_geom_angle_atom_site_label_1
_geom_angle_atom_site_label_2
_geom_angle_atom_site_label_3
_geom_angle_site_symmetry_1
_geom_angle_site_symmetry_3
_geom_angle
_geom_angle_publ_flag
C27 S1 C26 . . 95.84(8) ?
C16 O1 C23 . . 98.48(12) ?
C2 C1 H1 . . 114.5 ?
C2 C1 C14 . . 117.89(14) ?
C2 C1 C15 . . 124.25(14) ?
C14 C1 H1 . . 114.5 ?
C14 C1 C15 . . 59.93(11) ?
C15 C1 H1 . . 114.5 ?
C3 C2 C1 . . 118.49(15) ?
C3 C2 C7 . . 119.86(16) ?
C7 C2 C1 . . 121.65(16) ?
C2 C3 H3 . . 119.2 ?
C4 C3 C2 . . 121.62(17) ?
C4 C3 H3 . . 119.2 ?
C3 C4 H4 . . 120.6 ?
C3 C4 C5 . . 118.83(19) ?
C5 C4 H4 . . 120.6 ?
C4 C5 H5 . . 119.9 ?
C6 C5 C4 . . 120.28(18) ?
C6 C5 H5 . . 119.9 ?
C5 C6 H6 . . 119.1 ?
C5 C6 C7 . . 121.81(18) ?
C7 C6 H6 . . 119.1 ?
C2 C7 C8 . . 120.13(16) ?
C6 C7 C2 . . 117.44(17) ?
C6 C7 C8 . . 122.23(16) ?
C9 C8 C7 . . 121.69(17) ?
C9 C8 C13 . . 117.75(18) ?
C13 C8 C7 . . 120.32(15) ?
C8 C9 H9 . . 119.1 ?
C10 C9 C8 . . 121.7(2) ?
C10 C9 H9 . . 119.1 ?
C9 C10 H10 . . 119.8 ?
C9 C10 C11 . . 120.3(2) ?
C11 C10 H10 . . 119.8 ?
C10 C11 H11 . . 120.4 ?
C10 C11 C12 . . 119.2(2) ?
C12 C11 H11 . . 120.4 ?
C11 C12 H12 . . 119.4 ?
C11 C12 C13 . . 121.1(2) ?
C13 C12 H12 . . 119.4 ?
C8 C13 C14 . . 121.69(16) ?
C12 C13 C8 . . 119.78(17) ?
C12 C13 C14 . . 118.43(17) ?
C1 C14 H14 . . 113.6 ?
C1 C14 C15 . . 60.32(11) ?
C13 C14 C1 . . 117.45(15) ?
C13 C14 H14 . . 113.6 ?
C13 C14 C15 . . 127.23(15) ?
C15 C14 H14 . . 113.6 ?
C1 C15 C16 . . 115.97(13) ?
C1 C15 C24 . . 128.04(14) ?
C14 C15 C1 . . 59.75(11) ?
C14 C15 C16 . . 114.74(14) ?
C14 C15 C24 . . 130.69(14) ?
C24 C15 C16 . . 103.40(13) ?
O1 C16 C15 . . 100.69(12) ?
O1 C16 C17 . . 101.03(13) ?
O1 C16 C28 . . 110.07(14) ?
C17 C16 C15 . . 105.41(13) ?
C28 C16 C15 . . 115.96(14) ?
C28 C16 C17 . . 120.88(15) ?
C18 C17 C16 . . 135.31(18) ?
C18 C17 C22 . . 120.09(18) ?
C22 C17 C16 . . 104.55(15) ?
C17 C18 H18 . . 120.8 ?
C17 C18 C19 . . 118.5(2) ?
C19 C18 H18 . . 120.8 ?
C18 C19 H19 . . 119.3 ?
C20 C19 C18 . . 121.4(2) ?
C20 C19 H19 . . 119.3 ?
C19 C20 H20 . . 119.8 ?
C19 C20 C21 . . 120.4(2) ?
C21 C20 H20 . . 119.8 ?
C20 C21 H21 . . 120.8 ?
C22 C21 C20 . . 118.35(19) ?
C22 C21 H21 . . 120.8 ?
C17 C22 C23 . . 105.72(15) ?
C21 C22 C17 . . 121.18(17) ?
C21 C22 C23 . . 133.08(17) ?
O1 C23 C22 . . 100.71(13) ?
O1 C23 C24 . . 100.10(12) ?
O1 C23 C34 . . 110.06(13) ?
C22 C23 C24 . . 108.03(13) ?
C34 C23 C22 . . 117.18(14) ?
C34 C23 C24 . . 118.02(13) ?
C15 C24 C23 . . 99.36(12) ?
C25 C24 C15 . . 113.10(13) ?
C25 C24 C23 . . 109.05(13) ?
C27 C24 C15 . . 115.01(14) ?
C27 C24 C23 . . 112.38(13) ?
C27 C24 C25 . . 107.73(13) ?
C24 C25 H25A . . 109.7 ?
C24 C25 H25B . . 109.7 ?
H25A C25 H25B . . 108.2 ?
C26 C25 C24 . . 109.72(14) ?
C26 C25 H25A . . 109.7 ?
C26 C25 H25B . . 109.7 ?
S1 C26 H26A . . 110.6 ?
S1 C26 H26B . . 110.6 ?
C25 C26 S1 . . 105.53(13) ?
C25 C26 H26A . . 110.6 ?
C25 C26 H26B . . 110.6 ?
H26A C26 H26B . . 108.8 ?
S1 C27 H27A . . 109.9 ?
S1 C27 H27B . . 109.9 ?
C24 C27 S1 . . 109.01(12) ?
C24 C27 H27A . . 109.9 ?
C24 C27 H27B . . 109.9 ?
H27A C27 H27B . . 108.3 ?
C29 C28 C16 . . 119.05(18) ?
C29 C28 C33 . . 118.78(19) ?
C33 C28 C16 . . 121.88(19) ?
C28 C29 H29 . . 120.1 ?
C28 C29 C30 . . 119.8(2) ?
C30 C29 H29 . . 120.1 ?
C29 C30 H30 . . 120.0 ?
C31 C30 C29 . . 119.9(3) ?
C31 C30 H30 . . 120.0 ?
C30 C31 H31 . . 119.8 ?
C32 C31 C30 . . 120.4(2) ?
C32 C31 H31 . . 119.8 ?
C31 C32 H32 . . 119.9 ?
C31 C32 C33 . . 120.2(2) ?
C33 C32 H32 . . 119.9 ?
C28 C33 H33 . . 119.6 ?
C32 C33 C28 . . 120.8(2) ?
C32 C33 H33 . . 119.6 ?
C35 C34 C23 . . 121.14(16) ?
C39 C34 C23 . . 120.17(15) ?
C39 C34 C35 . . 118.68(17) ?
C34 C35 H35 . . 119.8 ?
C36 C35 C34 . . 120.43(18) ?
C36 C35 H35 . . 119.8 ?
C35 C36 H36 . . 119.9 ?
C37 C36 C35 . . 120.22(19) ?
C37 C36 H36 . . 119.9 ?
C36 C37 H37 . . 120.2 ?
C38 C37 C36 . . 119.67(19) ?
C38 C37 H37 . . 120.2 ?
C37 C38 H38 . . 119.8 ?
C37 C38 C39 . . 120.47(19) ?
C39 C38 H38 . . 119.8 ?
C34 C39 H39 . . 119.7 ?
C38 C39 C34 . . 120.51(18) ?
C38 C39 H39 . . 119.7 ?

loop_
_geom_bond_atom_site_label_1
_geom_bond_atom_site_label_2
_geom_bond_site_symmetry_2
_geom_bond_distance
_geom_bond_publ_flag
S1 C26 . 1.799(2) ?
S1 C27 . 1.7968(18) ?
O1 C16 . 1.443(2) ?
O1 C23 . 1.4451(19) ?
C1 H1 . 1.0000 ?
C1 C2 . 1.481(2) ?
C1 C14 . 1.516(2) ?
C1 C15 . 1.525(2) ?
C2 C3 . 1.389(3) ?
C2 C7 . 1.407(2) ?
C3 H3 . 0.9500 ?
C3 C4 . 1.383(3) ?
C4 H4 . 0.9500 ?
C4 C5 . 1.387(3) ?
C5 H5 . 0.9500 ?
C5 C6 . 1.375(3) ?
C6 H6 . 0.9500 ?
C6 C7 . 1.405(3) ?
C7 C8 . 1.477(3) ?
C8 C9 . 1.403(3) ?
C8 C13 . 1.406(3) ?
C9 H9 . 0.9500 ?
C9 C10 . 1.374(3) ?
C10 H10 . 0.9500 ?
C10 C11 . 1.380(3) ?
C11 H11 . 0.9500 ?
C11 C12 . 1.387(3) ?
C12 H12 . 0.9500 ?
C12 C13 . 1.392(3) ?
C13 C14 . 1.486(2) ?
C14 H14 . 1.0000 ?
C14 C15 . 1.518(2) ?
C15 C16 . 1.574(2) ?
C15 C24 . 1.558(2) ?
C16 C17 . 1.526(3) ?
C16 C28 . 1.502(2) ?
C17 C18 . 1.385(3) ?
C17 C22 . 1.392(3) ?
C18 H18 . 0.9500 ?
C18 C19 . 1.390(3) ?
C19 H19 . 0.9500 ?
C19 C20 . 1.375(3) ?
C20 H20 . 0.9500 ?
C20 C21 . 1.390(3) ?
C21 H21 . 0.9500 ?
C21 C22 . 1.386(3) ?
C22 C23 . 1.520(2) ?
C23 C24 . 1.607(2) ?
C23 C34 . 1.503(2) ?
C24 C25 . 1.544(2) ?
C24 C27 . 1.542(2) ?
C25 H25A . 0.9900 ?
C25 H25B . 0.9900 ?
C25 C26 . 1.520(2) ?
C26 H26A . 0.9900 ?
C26 H26B . 0.9900 ?
C27 H27A . 0.9900 ?
C27 H27B . 0.9900 ?
C28 C29 . 1.388(3) ?
C28 C33 . 1.398(3) ?
C29 H29 . 0.9500 ?
C29 C30 . 1.400(3) ?
C30 H30 . 0.9500 ?
C30 C31 . 1.385(4) ?
C31 H31 . 0.9500 ?
C31 C32 . 1.363(4) ?
C32 H32 . 0.9500 ?
C32 C33 . 1.379(3) ?
C33 H33 . 0.9500 ?
C34 C35 . 1.396(3) ?
C34 C39 . 1.390(2) ?
C35 H35 . 0.9500 ?
C35 C36 . 1.389(3) ?
C36 H36 . 0.9500 ?
C36 C37 . 1.382(3) ?
C37 H37 . 0.9500 ?
C37 C38 . 1.379(3) ?
C38 H38 . 0.9500 ?
C38 C39 . 1.387(3) ?
C39 H39 . 0.9500 ?

loop_
_geom_torsion_atom_site_label_1
_geom_torsion_atom_site_label_2
_geom_torsion_atom_site_label_3
_geom_torsion_atom_site_label_4
_geom_torsion_site_symmetry_1
_geom_torsion_site_symmetry_2
_geom_torsion_site_symmetry_3
_geom_torsion_site_symmetry_4
_geom_torsion
_geom_torsion_publ_flag
O1 C16 C17 C18 . . . . 150.6(2) ?
O1 C16 C17 C22 . . . . -32.00(15) ?
O1 C16 C28 C29 . . . . 25.1(2) ?
O1 C16 C28 C33 . . . . -161.04(16) ?
O1 C23 C24 C15 . . . . -37.87(14) ?
O1 C23 C24 C25 . . . . 80.66(15) ?
O1 C23 C24 C27 . . . . -159.96(13) ?
O1 C23 C34 C35 . . . . 173.15(15) ?
O1 C23 C34 C39 . . . . -8.2(2) ?
C1 C2 C3 C4 . . . . 177.54(17) ?
C1 C2 C7 C6 . . . . -175.70(16) ?
C1 C2 C7 C8 . . . . 9.3(3) ?
C1 C14 C15 C16 . . . . 106.82(15) ?
C1 C14 C15 C24 . . . . -116.06(19) ?
C1 C15 C16 O1 . . . . -113.93(15) ?
C1 C15 C16 C17 . . . . 141.36(15) ?
C1 C15 C16 C28 . . . . 4.8(2) ?
C1 C15 C24 C23 . . . . 143.16(16) ?
C1 C15 C24 C25 . . . . 27.7(2) ?
C1 C15 C24 C27 . . . . -96.66(19) ?
C2 C1 C14 C13 . . . . -3.8(2) ?
C2 C1 C14 C15 . . . . 115.42(16) ?
C2 C1 C15 C14 . . . . -105.06(18) ?
C2 C1 C15 C16 . . . . 150.18(16) ?
C2 C1 C15 C24 . . . . 15.1(3) ?
C2 C3 C4 C5 . . . . -0.6(3) ?
C2 C7 C8 C9 . . . . 169.39(19) ?
C2 C7 C8 C13 . . . . -4.8(3) ?
C3 C2 C7 C6 . . . . 4.5(3) ?
C3 C2 C7 C8 . . . . -170.51(16) ?
C3 C4 C5 C6 . . . . 1.8(3) ?
C4 C5 C6 C7 . . . . 0.2(3) ?
C5 C6 C7 C2 . . . . -3.3(3) ?
C5 C6 C7 C8 . . . . 171.56(18) ?
C6 C7 C8 C9 . . . . -5.4(3) ?
C6 C7 C8 C13 . . . . -179.58(17) ?
C7 C2 C3 C4 . . . . -2.7(3) ?
C7 C8 C9 C10 . . . . -173.1(2) ?
C7 C8 C13 C12 . . . . 172.01(17) ?
C7 C8 C13 C14 . . . . -4.2(3) ?
C8 C9 C10 C11 . . . . 0.4(4) ?
C8 C13 C14 C1 . . . . 8.3(2) ?
C8 C13 C14 C15 . . . . -63.9(2) ?
C9 C8 C13 C12 . . . . -2.4(3) ?
C9 C8 C13 C14 . . . . -178.58(18) ?
C9 C10 C11 C12 . . . . -0.9(4) ?
C10 C11 C12 C13 . . . . -0.3(3) ?
C11 C12 C13 C8 . . . . 2.0(3) ?
C11 C12 C13 C14 . . . . 178.27(19) ?
C12 C13 C14 C1 . . . . -167.93(16) ?
C12 C13 C14 C15 . . . . 119.9(2) ?
C13 C8 C9 C10 . . . . 1.3(3) ?
C13 C14 C15 C1 . . . . 103.49(19) ?
C13 C14 C15 C16 . . . . -149.69(17) ?
C13 C14 C15 C24 . . . . -12.6(3) ?
C14 C1 C2 C3 . . . . 174.99(15) ?
C14 C1 C2 C7 . . . . -4.8(2) ?
C14 C1 C15 C16 . . . . -104.76(16) ?
C14 C1 C15 C24 . . . . 120.13(18) ?
C14 C15 C16 O1 . . . . 179.19(13) ?
C14 C15 C16 C17 . . . . 74.48(17) ?
C14 C15 C16 C28 . . . . -62.1(2) ?
C14 C15 C24 C23 . . . . -136.68(17) ?
C14 C15 C24 C25 . . . . 107.85(19) ?
C14 C15 C24 C27 . . . . -16.5(2) ?
C15 C1 C2 C3 . . . . -114.01(19) ?
C15 C1 C2 C7 . . . . 66.2(2) ?
C15 C1 C14 C13 . . . . -119.26(17) ?
C15 C16 C17 C18 . . . . -105.0(2) ?
C15 C16 C17 C22 . . . . 72.46(16) ?
C15 C16 C28 C29 . . . . -88.3(2) ?
C15 C16 C28 C33 . . . . 85.5(2) ?
C15 C24 C25 C26 . . . . -162.68(14) ?
C15 C24 C27 S1 . . . . 143.94(12) ?
C16 O1 C23 C22 . . . . -50.74(14) ?
C16 O1 C23 C24 . . . . 59.98(13) ?
C16 O1 C23 C34 . . . . -175.06(13) ?
C16 C15 C24 C23 . . . . 3.87(15) ?
C16 C15 C24 C25 . . . . -111.59(15) ?
C16 C15 C24 C27 . . . . 124.06(15) ?
C16 C17 C18 C19 . . . . 177.38(19) ?
C16 C17 C22 C21 . . . . -178.63(16) ?
C16 C17 C22 C23 . . . . 0.32(17) ?
C16 C28 C29 C30 . . . . 173.38(17) ?
C16 C28 C33 C32 . . . . -173.09(17) ?
C17 C16 C28 C29 . . . . 142.26(17) ?
C17 C16 C28 C33 . . . . -43.9(2) ?
C17 C18 C19 C20 . . . . 0.1(3) ?
C17 C22 C23 O1 . . . . 31.36(16) ?
C17 C22 C23 C24 . . . . -73.07(16) ?
C17 C22 C23 C34 . . . . 150.67(14) ?
C18 C17 C22 C21 . . . . -0.7(3) ?
C18 C17 C22 C23 . . . . 178.22(15) ?
C18 C19 C20 C21 . . . . 0.0(3) ?
C19 C20 C21 C22 . . . . -0.4(3) ?
C20 C21 C22 C17 . . . . 0.8(3) ?
C20 C21 C22 C23 . . . . -177.82(18) ?
C21 C22 C23 O1 . . . . -149.87(18) ?
C21 C22 C23 C24 . . . . 105.7(2) ?
C21 C22 C23 C34 . . . . -30.6(3) ?
C22 C17 C18 C19 . . . . 0.3(3) ?
C22 C23 C24 C15 . . . . 66.99(15) ?
C22 C23 C24 C25 . . . . -174.48(13) ?
C22 C23 C24 C27 . . . . -55.10(17) ?
C22 C23 C34 C35 . . . . 59.0(2) ?
C22 C23 C34 C39 . . . . -122.44(17) ?
C23 O1 C16 C15 . . . . -57.04(14) ?
C23 O1 C16 C17 . . . . 51.15(14) ?
C23 O1 C16 C28 . . . . -179.94(13) ?
C23 C24 C25 C26 . . . . 87.78(16) ?
C23 C24 C27 S1 . . . . -103.34(14) ?
C23 C34 C35 C36 . . . . 177.19(17) ?
C23 C34 C39 C38 . . . . -178.31(16) ?
C24 C15 C16 O1 . . . . 31.22(15) ?
C24 C15 C16 C17 . . . . -73.49(15) ?
C24 C15 C16 C28 . . . . 149.93(15) ?
C24 C23 C34 C35 . . . . -72.9(2) ?
C24 C23 C34 C39 . . . . 105.69(18) ?
C24 C25 C26 S1 . . . . 36.09(17) ?
C25 C24 C27 S1 . . . . 16.81(16) ?
C26 S1 C27 C24 . . . . 3.34(14) ?
C27 S1 C26 C25 . . . . -22.57(14) ?
C27 C24 C25 C26 . . . . -34.44(18) ?
C28 C16 C17 C18 . . . . 29.0(3) ?
C28 C16 C17 C22 . . . . -153.60(15) ?
C28 C29 C30 C31 . . . . -0.3(3) ?
C29 C28 C33 C32 . . . . 0.7(3) ?
C29 C30 C31 C32 . . . . 1.2(3) ?
C30 C31 C32 C33 . . . . -1.1(3) ?
C31 C32 C33 C28 . . . . 0.1(3) ?
C33 C28 C29 C30 . . . . -0.6(3) ?
C34 C23 C24 C15 . . . . -157.17(14) ?
C34 C23 C24 C25 . . . . -38.64(19) ?
C34 C23 C24 C27 . . . . 80.74(18) ?
C34 C35 C36 C37 . . . . 1.4(3) ?
C35 C34 C39 C38 . . . . 0.3(3) ?
C35 C36 C37 C38 . . . . -0.3(3) ?
C36 C37 C38 C39 . . . . -0.8(3) ?
C37 C38 C39 C34 . . . . 0.8(3) ?
C39 C34 C35 C36 . . . . -1.4(3) ?
